data_1001236
loop_
_publ_author_name
'Leclaire, A'
'Monier, J C'
'Raveau, B'

_publ_section_title
;
K~4~ Mo~8~ P~12~ O~52~, A Tunnel Structure Characterized by an Unusual
Valence of Molybdenum
;
_journal_coden_ASTM JSSCBI
_journal_name_full 'Journal of Solid State Chemistry'
_journal_page_first 147
_journal_page_last 153
_journal_paper_doi 10.1016/0022-4596(83)90069-5
_journal_volume 48
_journal_year 1983
_chemical_formula_structural 'K4 Mo8 P12 O52'
_chemical_formula_sum 'K4 Mo8 O52 P12'
_chemical_name_systematic
;
Tetrapotassium 52-oxo-octamolybdo(V)dodecaphosphate
;
_space_group_IT_number 15
_symmetry_cell_setting monoclinic
_symmetry_Int_Tables_number 15
_symmetry_space_group_name_Hall '-C 2yc'
_symmetry_space_group_name_H-M 'C 1 2/c 1'
_cell_angle_alpha 90
_cell_angle_beta 126.42(1)
_cell_angle_gamma 90
_cell_formula_units_Z 1
_cell_length_a 10.7433(16)
_cell_length_b 14.0839(9)
_cell_length_c 8.8519(7)
_cell_volume 1077.8
_refine_ls_R_factor_all 0.026
_cod_database_code 1001236

loop_
_symmetry_equiv_pos_as_xyz
x,y,z
-x,y,1/2-z
-x,-y,-z
x,-y,1/2+z
1/2+x,1/2+y,z
1/2-x,1/2+y,1/2-z
1/2-x,1/2-y,-z
1/2+x,1/2-y,1/2+z

loop_
_atom_site_label
_atom_site_type_symbol
_atom_site_symmetry_multiplicity
_atom_site_Wyckoff_symbol
_atom_site_fract_x
_atom_site_fract_y
_atom_site_fract_z
_atom_site_occupancy
_atom_site_attached_hydrogens
_atom_site_calc_flag
Mo1 Mo5+ 8 f 0.24451(1) 0.08184(1) 0.17016(2) 1. 0 d
K1 K1+ 4 d 0.25 0.25 0.5 1. 0 d
P1 P5+ 8 f 0.44330(4) 0.20465(3) 0.06075(5) 1. 0 d
P2 P5+ 4 e 0. 0.01061(4) 0.25 1. 0 d
O1 O2- 8 f 0.13420(13) 0.07401(9) 0.29269(16) 1. 0 d
O2 O2- 8 f 0.41202(12) 0.15738(10) 0.40193(16) 1. 0 d
O3 O2- 8 f 0.32876(15) 0.13034(10) 0.03349(18) 1. 0 d
O4 O2- 8 f 0.12483(16) 0.22548(9) 0.09672(17) 1. 0 d
O5 O2- 8 f 0.05233(13) 0.05186(8) -0.08101(15) 1. 0 d
O6 O2- 8 f 0.32703(21) -0.02462(12) 0.22922(25) 1. 0 d
O7 O2- 4 e 0.5 0.26041(12) 0.25 1. 0 d

loop_
_atom_type_symbol
_atom_type_oxidation_number
Mo5+ 5.000
K1+ 1.000
P5+ 5.000
O2- -2.000
